data_4037260
loop_
_publ_author_name
'Miles, William H.'
'Robinson, Michael J.'
'Lessard, Samantha G.'
'Thamattoor, Dasan M.'

_publ_section_title
;
 Through-Space Shielding Effects of Metal-Complexed Phenyl Rings.
;
_journal_issue 22
_journal_name_full 'The Journal of organic chemistry'
_journal_page_first 10791
_journal_page_last 10801
_journal_paper_doi 10.1021/acs.joc.6b01858
_journal_volume 81
_journal_year 2016
_chemical_formula_moiety 'C21 H16 Cr1 O3'
_chemical_formula_sum 'C21 H16 Cr O3'
_chemical_formula_weight 368.335
_chemical_name_common BillMilesCrComplex
_space_group_crystal_system triclinic
_space_group_IT_number 2
_space_group_name_Hall '-P 1'
_space_group_name_H-M_alt 'P -1'
_atom_sites_solution_hydrogens geom
_cell_angle_alpha 74.1240(10)
_cell_angle_beta 73.6750(10)
_cell_angle_gamma 75.9170(10)
_cell_formula_units_Z 4
_cell_length_a 12.1879(10)
_cell_length_b 12.2813(10)
_cell_length_c 12.4334(10)
_cell_measurement_reflns_used 8802
_cell_measurement_temperature 173.(2)
_cell_measurement_theta_max 26.4292
_cell_measurement_theta_min 2.1868
_cell_volume 1689.8(2)
_computing_cell_refinement 'SAINT V8.34A (Bruker AXS Inc., 2013)'
_computing_data_reduction 'SAINT V8.34A (Bruker AXS Inc., 2013)'
_computing_structure_refinement 'SHELXL-2014/6 (Sheldrick, 2014)'
_diffrn_ambient_temperature 173.(2)
_diffrn_detector_area_resol_mean 8.3660
_diffrn_measured_fraction_theta_full 0.990
_diffrn_measured_fraction_theta_max 0.990
_diffrn_measurement_device_type 'CCD area detector'
_diffrn_measurement_method 'phi and omega scans'
_diffrn_radiation_monochromator graphite
_diffrn_radiation_type MoK\a
_diffrn_radiation_wavelength 0.71073
_diffrn_reflns_av_R_equivalents 0.0156
_diffrn_reflns_av_unetI/netI 0.0222
_diffrn_reflns_limit_h_max 15
_diffrn_reflns_limit_h_min -15
_diffrn_reflns_limit_k_max 15
_diffrn_reflns_limit_k_min -14
_diffrn_reflns_limit_l_max 15
_diffrn_reflns_limit_l_min -15
_diffrn_reflns_number 14509
_diffrn_reflns_theta_full 26.43
_diffrn_reflns_theta_max 26.43
_diffrn_reflns_theta_min 1.75
_exptl_absorpt_coefficient_mu 0.693
_exptl_absorpt_correction_T_max 0.90
_exptl_absorpt_correction_T_min 0.80
_exptl_absorpt_correction_type multi-scan
_exptl_absorpt_process_details 'SADABS V2014/4 (Bruker AXS Inc.)'
_exptl_crystal_colour 'pale yellow'
_exptl_crystal_density_diffrn 1.448
_exptl_crystal_density_method 'not measured'
_exptl_crystal_description block
_exptl_crystal_F_000 760
_exptl_crystal_size_max 0.500
_exptl_crystal_size_mid 0.240
_exptl_crystal_size_min 0.150
_refine_diff_density_max 1.017
_refine_diff_density_min -0.272
_refine_ls_extinction_method none
_refine_ls_goodness_of_fit_ref 1.049
_refine_ls_hydrogen_treatment constr
_refine_ls_matrix_type full
_refine_ls_number_parameters 455
_refine_ls_number_reflns 6903
_refine_ls_number_restraints 0
_refine_ls_restrained_S_all 1.049
_refine_ls_R_factor_all 0.0396
_refine_ls_R_factor_gt 0.0365
_refine_ls_shift/su_max 0.001
_refine_ls_shift/su_mean 0.000
_refine_ls_structure_factor_coef Fsqd
_refine_ls_weighting_details 'w=1/[\s^2^(Fo^2^)+(0.1000P)^2^] where P=(Fo^2^+2Fc^2^)/3'
_refine_ls_weighting_scheme calc
_refine_ls_wR_factor_gt 0.1186
_refine_ls_wR_factor_ref 0.1257
_reflns_number_gt 6277
_reflns_number_total 6903
_reflns_threshold_expression 'I > 2\s(I)'
_cod_data_source_file jo6b01858_si_002.cif
_cod_data_source_block 1b-Cr
_cod_original_formula_sum 'C21 H16 Cr1 O3'
_cod_database_code 4037260

loop_
_space_group_symop_operation_xyz
'x, y, z'
'-x, -y, -z'

loop_
_atom_site_type_symbol
_atom_site_label
_atom_site_fract_x
_atom_site_fract_y
_atom_site_fract_z
_atom_site_U_iso_or_equiv
_atom_site_adp_type
_atom_site_calc_flag
_atom_site_refinement_flags_adp
_atom_site_refinement_flags_posn
_atom_site_occupancy
Cr Cr1 0.95097(2) 0.83673(2) 0.35571(2) 0.01530(10) Uani d . . 1
Cr Cr2 0.43663(2) 0.34099(2) 0.26102(2) 0.01576(10) Uani d . . 1
O O1 1.21234(10) 0.80356(12) 0.29284(11) 0.0320(3) Uani d . . 1
O O2 0.98891(11) 0.58636(11) 0.35413(13) 0.0352(3) Uani d . . 1
O O3 0.94563(11) 0.76734(12) 0.60751(10) 0.0299(3) Uani d . . 1
O O4 0.44010(12) 0.08848(11) 0.35539(11) 0.0323(3) Uani d . . 1
O O5 0.46038(11) 0.30031(11) 0.02746(10) 0.0270(3) Uani d . . 1
O O6 0.69658(11) 0.28104(13) 0.22561(13) 0.0380(4) Uani d . . 1
C C1 0.79085(13) 0.87832(14) 0.29080(13) 0.0174(3) Uani d . . 1
H H16 0.7458 0.8256 0.2897 0.021 Uiso calc U R 1
C C2 0.76650(13) 0.92516(14) 0.38805(14) 0.0188(3) Uani d . . 1
H H1 0.7034 0.906 0.4505 0.023 Uiso calc U R 1
C C3 0.83531(14) 1.00097(14) 0.39401(14) 0.0198(3) Uani d . . 1
C C4 0.92857(14) 1.02674(14) 0.30056(14) 0.0196(3) Uani d . . 1
H H12 0.9767 1.0757 0.3034 0.023 Uiso calc U R 1
C C5 0.95169(13) 0.98059(13) 0.20207(13) 0.0182(3) Uani d . . 1
H H11 1.0156 0.9986 0.1402 0.022 Uiso calc U R 1
C C6 0.88180(13) 0.90858(13) 0.19412(13) 0.0163(3) Uani d . . 1
C C7 0.90238(13) 0.86428(14) 0.08821(13) 0.0174(3) Uani d . . 1
C C8 0.82068(13) 0.89903(13) 0.01563(13) 0.0160(3) Uani d . . 1
C C9 0.84146(14) 0.83869(14) -0.07427(13) 0.0188(3) Uani d . . 1
C C10 0.94486(14) 0.75621(14) -0.09544(14) 0.0212(3) Uani d . . 1
H H4 0.9578 0.7165 -0.1548 0.025 Uiso calc U R 1
C C11 1.02537(14) 0.73338(15) -0.03202(14) 0.0239(4) Uani d . . 1
H H3 1.0967 0.6824 -0.0507 0.029 Uiso calc U R 1
C C12 1.00262(14) 0.78586(15) 0.06201(14) 0.0215(3) Uani d . . 1
H H2 1.0577 0.7666 0.1082 0.026 Uiso calc U R 1
C C13 0.76089(14) 0.86333(15) -0.14477(13) 0.0225(3) Uani d . . 1
H H10 0.7741 0.8213 -0.2024 0.027 Uiso calc U R 1
C C14 0.66440(15) 0.94720(16) -0.13029(14) 0.0257(4) Uani d . . 1
H H9 0.6087 0.9612 -0.175 0.031 Uiso calc U R 1
C C15 0.64858(14) 1.01245(15) -0.04832(14) 0.0235(4) Uani d . . 1
H H8 0.5837 1.0735 -0.0423 0.028 Uiso calc U R 1
C C16 0.72236(14) 0.99224(14) 0.02358(13) 0.0194(3) Uani d . . 1
C C17 0.69926(15) 1.07596(16) 0.10030(16) 0.0296(4) Uani d . . 1
H H5 0.6496 1.1472 0.0704 0.044 Uiso calc U R 1
H H6 0.7731 1.0932 0.1019 0.044 Uiso calc U R 1
H H7 0.6601 1.0417 0.1783 0.044 Uiso calc U R 1
C C18 0.80808(15) 1.05261(16) 0.49732(15) 0.0264(4) Uani d . . 1
H H15 0.8804 1.0627 0.5102 0.04 Uiso calc U R 1
H H14 0.7694 1.0012 0.565 0.04 Uiso calc U R 1
H H13 0.7567 1.1275 0.484 0.04 Uiso calc U R 1
C C19 1.11185(14) 0.81737(15) 0.31794(14) 0.0209(3) Uani d . . 1
C C20 0.97106(14) 0.68273(15) 0.35419(15) 0.0227(4) Uani d . . 1
C C21 0.94950(14) 0.79299(15) 0.50933(14) 0.0214(3) Uani d . . 1
C C22 0.43736(14) 0.18603(15) 0.31999(14) 0.0217(3) Uani d . . 1
C C23 0.45091(14) 0.31548(14) 0.11840(14) 0.0210(3) Uani d . . 1
C C24 0.41488(15) 0.53131(14) 0.23073(14) 0.0211(3) Uani d . . 1
H H32 0.4612 0.5821 0.1751 0.025 Uiso calc U R 1
C C25 0.31950(14) 0.50675(14) 0.20510(14) 0.0215(3) Uani d . . 1
C C26 0.28872(17) 0.56195(17) 0.09035(15) 0.0300(4) Uani d . . 1
H H19 0.253 0.6429 0.0884 0.045 Uiso calc U R 1
H H18 0.2338 0.5216 0.0795 0.045 Uiso calc U R 1
H H17 0.3593 0.5571 0.0287 0.045 Uiso calc U R 1
C C27 0.25174(14) 0.43071(15) 0.28894(14) 0.0205(3) Uani d . . 1
H H20 0.1869 0.4134 0.2728 0.025 Uiso calc U R 1
C C28 0.27995(13) 0.38061(14) 0.39605(14) 0.0184(3) Uani d . . 1
H H31 0.2352 0.3277 0.4505 0.022 Uiso calc U R 1
C C29 0.37351(13) 0.40728(13) 0.42456(13) 0.0173(3) Uani d . . 1
C C30 0.39721(13) 0.35815(14) 0.54155(14) 0.0176(3) Uani d . . 1
C C31 0.32640(13) 0.40162(13) 0.64053(13) 0.0163(3) Uani d . . 1
C C32 0.34656(14) 0.33759(14) 0.75103(14) 0.0193(3) Uani d . . 1
C C33 0.43907(15) 0.24172(14) 0.75904(15) 0.0228(4) Uani d . . 1
H H23 0.452 0.2007 0.8324 0.027 Uiso calc U R 1
C C34 0.50946(15) 0.20767(15) 0.66308(15) 0.0259(4) Uani d . . 1
H H21 0.5735 0.1461 0.6692 0.031 Uiso calc U R 1
C C35 0.48626(14) 0.26482(15) 0.55455(15) 0.0231(4) Uani d . . 1
H H22 0.5333 0.2383 0.4884 0.028 Uiso calc U R 1
C C36 0.27457(15) 0.36953(15) 0.85322(14) 0.0234(4) Uani d . . 1
H H29 0.287 0.3255 0.9259 0.028 Uiso calc U R 1
C C37 0.18789(16) 0.46314(16) 0.84713(15) 0.0279(4) Uani d . . 1
H H28 0.1374 0.4824 0.9155 0.033 Uiso calc U R 1
C C38 0.17333(15) 0.53144(15) 0.73903(15) 0.0260(4) Uani d . . 1
H H27 0.1149 0.5987 0.7366 0.031 Uiso calc U R 1
C C39 0.23984(14) 0.50528(14) 0.63690(14) 0.0203(3) Uani d . . 1
C C40 0.21986(15) 0.59172(14) 0.52848(15) 0.0265(4) Uani d . . 1
H H26 0.1822 0.5595 0.4873 0.04 Uiso calc U R 1
H H24 0.2946 0.6094 0.4794 0.04 Uiso calc U R 1
H H25 0.1699 0.6624 0.5484 0.04 Uiso calc U R 1
C C41 0.44224(14) 0.48083(14) 0.33909(14) 0.0195(3) Uani d . . 1
H H30 0.5081 0.4968 0.3545 0.023 Uiso calc U R 1
C C42 0.59653(15) 0.30549(15) 0.23841(15) 0.0240(4) Uani d . . 1

loop_
_atom_site_aniso_label
_atom_site_aniso_U_11
_atom_site_aniso_U_22
_atom_site_aniso_U_33
_atom_site_aniso_U_12
_atom_site_aniso_U_13
_atom_site_aniso_U_23
Cr1 0.01512(16) 0.01839(17) 0.01360(16) -0.00488(11) -0.00336(11) -0.00377(11)
Cr2 0.01528(16) 0.01781(17) 0.01466(16) -0.00407(11) -0.00319(11) -0.00365(11)
O1 0.0179(6) 0.0422(8) 0.0329(7) -0.0056(5) -0.0046(5) -0.0045(6)
O2 0.0348(7) 0.0222(7) 0.0532(9) -0.0028(5) -0.0153(6) -0.0125(6)
O3 0.0316(7) 0.0405(8) 0.0166(6) -0.0049(6) -0.0064(5) -0.0053(5)
O4 0.0446(8) 0.0210(7) 0.0270(7) -0.0086(6) 0.0006(6) -0.0052(5)
O5 0.0324(7) 0.0307(7) 0.0188(6) -0.0027(5) -0.0084(5) -0.0073(5)
O6 0.0179(6) 0.0469(9) 0.0579(9) -0.0018(6) -0.0069(6) -0.0311(7)
C1 0.0142(7) 0.0206(8) 0.0199(8) -0.0041(6) -0.0049(6) -0.0068(6)
C2 0.0164(7) 0.0233(8) 0.0164(8) -0.0034(6) -0.0015(6) -0.0065(6)
C3 0.0212(8) 0.0194(8) 0.0193(8) -0.0005(6) -0.0054(6) -0.0071(6)
C4 0.0225(8) 0.0193(8) 0.0195(8) -0.0060(6) -0.0072(6) -0.0040(6)
C5 0.0182(7) 0.0178(8) 0.0166(7) -0.0040(6) -0.0034(6) -0.0008(6)
C6 0.0157(7) 0.0176(8) 0.0163(7) -0.0006(6) -0.0063(6) -0.0044(6)
C7 0.0163(7) 0.0189(8) 0.0169(7) -0.0048(6) -0.0021(6) -0.0040(6)
C8 0.0167(7) 0.0178(8) 0.0145(7) -0.0069(6) -0.0025(6) -0.0028(6)
C9 0.0219(8) 0.0198(8) 0.0153(7) -0.0084(6) -0.0022(6) -0.0027(6)
C10 0.0268(8) 0.0213(8) 0.0156(7) -0.0065(7) 0.0002(6) -0.0075(6)
C11 0.0242(8) 0.0231(9) 0.0221(8) 0.0004(7) -0.0027(7) -0.0078(7)
C12 0.0178(8) 0.0256(9) 0.0211(8) 0.0001(6) -0.0055(6) -0.0076(7)
C13 0.0278(8) 0.0266(9) 0.0164(8) -0.0105(7) -0.0046(6) -0.0057(7)
C14 0.0263(9) 0.0334(10) 0.0221(8) -0.0106(7) -0.0124(7) -0.0020(7)
C15 0.0182(8) 0.0260(9) 0.0248(8) -0.0021(7) -0.0057(6) -0.0040(7)
C16 0.0203(8) 0.0203(8) 0.0165(7) -0.0043(6) -0.0023(6) -0.0036(6)
C17 0.0286(9) 0.0310(10) 0.0311(9) 0.0098(7) -0.0141(7) -0.0158(8)
C18 0.0293(9) 0.0291(9) 0.0243(8) -0.0064(7) -0.0034(7) -0.0134(7)
C19 0.0231(8) 0.0228(8) 0.0177(8) -0.0064(6) -0.0053(6) -0.0036(6)
C20 0.0184(8) 0.0273(9) 0.0249(9) -0.0051(7) -0.0068(6) -0.0071(7)
C21 0.0188(8) 0.0239(9) 0.0221(9) -0.0058(6) -0.0044(6) -0.0044(7)
C22 0.0229(8) 0.0267(9) 0.0154(7) -0.0052(7) -0.0013(6) -0.0069(7)
C23 0.0191(8) 0.0206(8) 0.0223(8) -0.0035(6) -0.0052(6) -0.0029(6)
C24 0.0242(8) 0.0188(8) 0.0187(8) -0.0051(6) -0.0029(6) -0.0026(6)
C25 0.0249(8) 0.0191(8) 0.0193(8) -0.0003(6) -0.0065(6) -0.0039(6)
C26 0.0341(10) 0.0312(10) 0.0233(9) -0.0016(8) -0.0136(7) -0.0001(7)
C27 0.0163(7) 0.0244(9) 0.0213(8) -0.0009(6) -0.0049(6) -0.0080(7)
C28 0.0158(7) 0.0205(8) 0.0177(7) -0.0021(6) -0.0016(6) -0.0058(6)
C29 0.0185(7) 0.0166(8) 0.0163(7) -0.0026(6) -0.0026(6) -0.0046(6)
C30 0.0170(7) 0.0187(8) 0.0192(8) -0.0068(6) -0.0052(6) -0.0031(6)
C31 0.0162(7) 0.0163(7) 0.0185(8) -0.0070(6) -0.0046(6) -0.0030(6)
C32 0.0225(8) 0.0201(8) 0.0193(8) -0.0113(6) -0.0059(6) -0.0031(6)
C33 0.0275(8) 0.0222(8) 0.0218(8) -0.0090(7) -0.0125(7) 0.0009(7)
C34 0.0249(8) 0.0236(9) 0.0285(9) 0.0013(7) -0.0129(7) -0.0026(7)
C35 0.0201(8) 0.0245(9) 0.0234(8) -0.0004(7) -0.0049(6) -0.0066(7)
C36 0.0316(9) 0.0260(9) 0.0167(8) -0.0132(7) -0.0059(7) -0.0040(7)
C37 0.0337(10) 0.0313(10) 0.0199(8) -0.0103(8) 0.0004(7) -0.0106(7)
C38 0.0246(8) 0.0247(9) 0.0297(9) -0.0015(7) -0.0040(7) -0.0125(7)
C39 0.0212(8) 0.0201(8) 0.0221(8) -0.0068(6) -0.0049(6) -0.0062(6)
C40 0.0300(9) 0.0195(9) 0.0279(9) 0.0036(7) -0.0081(7) -0.0075(7)
C41 0.0203(8) 0.0178(8) 0.0221(8) -0.0044(6) -0.0045(6) -0.0066(6)
C42 0.0235(9) 0.0254(9) 0.0268(9) -0.0062(7) -0.0052(7) -0.0109(7)

loop_
_atom_type_symbol
_atom_type_description
_atom_type_scat_dispersion_real
_atom_type_scat_dispersion_imag
_atom_type_scat_source
C C 0.0033 0.0016 'International Tables Vol C Tables 4.2.6.8 and 6.1.1.4'
H H 0.0000 0.0000 'International Tables Vol C Tables 4.2.6.8 and 6.1.1.4'
O O 0.0106 0.0060 'International Tables Vol C Tables 4.2.6.8 and 6.1.1.4'
Cr Cr 0.3209 0.6236 'International Tables Vol C Tables 4.2.6.8 and 6.1.1.4'

loop_
_geom_angle_atom_site_label_1
_geom_angle_atom_site_label_2
_geom_angle_atom_site_label_3
_geom_angle
C21 Cr1 C20 88.35(8)
C21 Cr1 C19 91.01(7)
C20 Cr1 C19 86.27(7)
C21 Cr1 C1 122.61(6)
C20 Cr1 C1 91.83(7)
C19 Cr1 C1 146.29(6)
C21 Cr1 C4 109.49(7)
C20 Cr1 C4 162.16(7)
C19 Cr1 C4 93.29(7)
C1 Cr1 C4 78.67(6)
C21 Cr1 C5 146.41(7)
C20 Cr1 C5 124.97(7)
C19 Cr1 C5 87.49(7)
C1 Cr1 C5 66.24(6)
C4 Cr1 C5 37.27(6)
C21 Cr1 C2 92.63(7)
C20 Cr1 C2 114.20(7)
C19 Cr1 C2 159.29(7)
C1 Cr1 C2 36.97(6)
C4 Cr1 C2 66.30(6)
C5 Cr1 C2 78.28(6)
C21 Cr1 C3 86.50(7)
C20 Cr1 C3 150.39(7)
C19 Cr1 C3 122.93(7)
C1 Cr1 C3 66.98(6)
C4 Cr1 C3 36.69(6)
C5 Cr1 C3 66.66(6)
C2 Cr1 C3 37.16(6)
C21 Cr1 C6 158.75(6)
C20 Cr1 C6 96.78(7)
C19 Cr1 C6 109.85(6)
C1 Cr1 C6 36.95(5)
C4 Cr1 C6 66.58(6)
C5 Cr1 C6 36.52(6)
C2 Cr1 C6 66.44(5)
C3 Cr1 C6 78.86(6)
C23 Cr2 C22 88.17(7)
C23 Cr2 C42 89.03(7)
C22 Cr2 C42 86.68(8)
C23 Cr2 C28 130.53(7)
C22 Cr2 C28 89.89(7)
C42 Cr2 C28 140.19(7)
C23 Cr2 C41 139.26(7)
C22 Cr2 C41 132.00(7)
C42 Cr2 C41 87.23(7)
C28 Cr2 C41 66.24(6)
C23 Cr2 C24 103.86(7)
C22 Cr2 C24 166.87(7)
C42 Cr2 C24 98.58(7)
C28 Cr2 C24 78.34(6)
C41 Cr2 C24 37.21(6)
C23 Cr2 C27 97.83(7)
C22 Cr2 C27 107.57(7)
C42 Cr2 C27 164.28(7)
C28 Cr2 C27 36.89(6)
C41 Cr2 C27 78.33(6)
C24 Cr2 C27 66.09(6)
C23 Cr2 C25 85.95(7)
C22 Cr2 C25 142.01(7)
C42 Cr2 C25 130.63(7)
C28 Cr2 C25 66.54(6)
C41 Cr2 C25 66.61(6)
C24 Cr2 C25 36.66(6)
C27 Cr2 C25 36.85(6)
C23 Cr2 C29 163.72(7)
C22 Cr2 C29 100.46(6)
C42 Cr2 C29 105.11(7)
C28 Cr2 C29 36.90(6)
C41 Cr2 C29 36.73(6)
C24 Cr2 C29 66.60(6)
C27 Cr2 C29 66.49(6)
C25 Cr2 C29 78.74(6)
C2 C1 C6 121.02(14)
C2 C1 Cr1 71.89(9)
C6 C1 Cr1 73.67(9)
C2 C1 H16 119.5
C6 C1 H16 119.5
Cr1 C1 H16 127.0
C1 C2 C3 120.79(14)
C1 C2 Cr1 71.14(9)
C3 C2 Cr1 72.35(9)
C1 C2 H1 119.6
C3 C2 H1 119.6
Cr1 C2 H1 129.4
C4 C3 C2 118.16(14)
C4 C3 C18 121.05(15)
C2 C3 C18 120.79(14)
C4 C3 Cr1 70.47(9)
C2 C3 Cr1 70.49(9)
C18 C3 Cr1 130.95(12)
C3 C4 C5 120.80(15)
C3 C4 Cr1 72.84(9)
C5 C4 Cr1 71.47(9)
C3 C4 H12 119.6
C5 C4 H12 119.6
Cr1 C4 H12 128.3
C6 C5 C4 121.31(14)
C6 C5 Cr1 73.67(9)
C4 C5 Cr1 71.25(9)
C6 C5 H11 119.3
C4 C5 H11 119.3
Cr1 C5 H11 127.9
C5 C6 C1 117.78(14)
C5 C6 C7 121.49(14)
C1 C6 C7 120.73(14)
C5 C6 Cr1 69.81(9)
C1 C6 Cr1 69.38(9)
C7 C6 Cr1 132.07(11)
C12 C7 C8 119.97(14)
C12 C7 C6 117.74(14)
C8 C7 C6 122.28(13)
C9 C8 C7 117.22(14)
C9 C8 C16 117.63(14)
C7 C8 C16 125.10(14)
C13 C9 C10 119.52(15)
C13 C9 C8 120.42(15)
C10 C9 C8 120.03(15)
C11 C10 C9 120.98(15)
C11 C10 H4 119.5
C9 C10 H4 119.5
C10 C11 C12 119.71(15)
C10 C11 H3 120.1
C12 C11 H3 120.1
C7 C12 C11 121.60(15)
C7 C12 H2 119.2
C11 C12 H2 119.2
C14 C13 C9 120.44(15)
C14 C13 H10 119.8
C9 C13 H10 119.8
C13 C14 C15 119.19(15)
C13 C14 H9 120.4
C15 C14 H9 120.4
C16 C15 C14 123.28(15)
C16 C15 H8 118.4
C14 C15 H8 118.4
C15 C16 C8 118.70(15)
C15 C16 C17 116.95(15)
C8 C16 C17 124.19(15)
C16 C17 H5 109.5
C16 C17 H6 109.5
H5 C17 H6 109.5
C16 C17 H7 109.5
H5 C17 H7 109.5
H6 C17 H7 109.5
C3 C18 H15 109.5
C3 C18 H14 109.5
H15 C18 H14 109.5
C3 C18 H13 109.5
H15 C18 H13 109.5
H14 C18 H13 109.5
O1 C19 Cr1 178.42(15)
O2 C20 Cr1 176.64(15)
O3 C21 Cr1 178.08(16)
O4 C22 Cr2 178.54(15)
O5 C23 Cr2 179.33(16)
C25 C24 C41 120.37(15)
C25 C24 Cr2 72.42(9)
C41 C24 Cr2 71.00(9)
C25 C24 H32 119.8
C41 C24 H32 119.8
Cr2 C24 H32 129.1
C24 C25 C27 118.99(15)
C24 C25 C26 120.58(15)
C27 C25 C26 120.43(16)
C24 C25 Cr2 70.92(9)
C27 C25 Cr2 71.05(9)
C26 C25 Cr2 130.64(12)
C25 C26 H19 109.5
C25 C26 H18 109.5
H19 C26 H18 109.5
C25 C26 H17 109.5
H19 C26 H17 109.5
H18 C26 H17 109.5
C28 C27 C25 120.21(15)
C28 C27 Cr2 70.86(9)
C25 C27 Cr2 72.10(9)
C28 C27 H20 119.9
C25 C27 H20 119.9
Cr2 C27 H20 129.6
C27 C28 C29 121.49(15)
C27 C28 Cr2 72.25(9)
C29 C28 Cr2 73.41(9)
C27 C28 H31 119.3
C29 C28 H31 119.3
Cr2 C28 H31 127.2
C41 C29 C28 117.65(14)
C41 C29 C30 121.99(14)
C28 C29 C30 120.35(14)
C41 C29 Cr2 69.85(9)
C28 C29 Cr2 69.69(9)
C30 C29 Cr2 131.82(11)
C35 C30 C31 119.90(15)
C35 C30 C29 118.14(14)
C31 C30 C29 121.88(14)
C32 C31 C39 117.78(14)
C32 C31 C30 117.02(14)
C39 C31 C30 125.18(14)
C36 C32 C33 119.24(15)
C36 C32 C31 120.46(15)
C33 C32 C31 120.30(15)
C34 C33 C32 121.05(16)
C34 C33 H23 119.5
C32 C33 H23 119.5
C33 C34 C35 119.38(16)
C33 C34 H21 120.3
C35 C34 H21 120.3
C30 C35 C34 122.06(16)
C30 C35 H22 119.0
C34 C35 H22 119.0
C37 C36 C32 120.09(16)
C37 C36 H29 120.0
C32 C36 H29 120.0
C36 C37 C38 119.74(16)
C36 C37 H28 120.1
C38 C37 H28 120.1
C39 C38 C37 123.04(16)
C39 C38 H27 118.5
C37 C38 H27 118.5
C38 C39 C31 118.49(16)
C38 C39 C40 116.66(15)
C31 C39 C40 124.79(14)
C39 C40 H26 109.5
C39 C40 H24 109.5
H26 C40 H24 109.5
C39 C40 H25 109.5
H26 C40 H25 109.5
H24 C40 H25 109.5
C29 C41 C24 121.19(15)
C29 C41 Cr2 73.43(9)
C24 C41 Cr2 71.79(9)
C29 C41 H30 119.4
C24 C41 H30 119.4
Cr2 C41 H30 127.5
O6 C42 Cr2 178.62(18)

loop_
_geom_bond_atom_site_label_1
_geom_bond_atom_site_label_2
_geom_bond_distance
Cr1 C21 1.8333(17)
Cr1 C20 1.8517(18)
Cr1 C19 1.8544(17)
Cr1 C1 2.2125(15)
Cr1 C4 2.2159(17)
Cr1 C5 2.2187(16)
Cr1 C2 2.2222(16)
Cr1 C3 2.2465(16)
Cr1 C6 2.2686(15)
Cr2 C23 1.8375(17)
Cr2 C22 1.8416(18)
Cr2 C42 1.8473(17)
Cr2 C28 2.2123(15)
Cr2 C41 2.2143(16)
Cr2 C24 2.2246(17)
Cr2 C27 2.2302(16)
Cr2 C25 2.2439(16)
Cr2 C29 2.2607(15)
O1 C19 1.157(2)
O2 C20 1.150(2)
O3 C21 1.165(2)
O4 C22 1.153(2)
O5 C23 1.165(2)
O6 C42 1.158(2)
C1 C2 1.406(2)
C1 C6 1.421(2)
C1 H16 0.95
C2 C3 1.424(2)
C2 H1 0.95
C3 C4 1.405(2)
C3 C18 1.505(2)
C4 C5 1.417(2)
C4 H12 0.95
C5 C6 1.407(2)
C5 H11 0.95
C6 C7 1.494(2)
C7 C12 1.379(2)
C7 C8 1.441(2)
C8 C9 1.437(2)
C8 C16 1.444(2)
C9 C13 1.421(2)
C9 C10 1.422(2)
C10 C11 1.358(2)
C10 H4 0.95
C11 C12 1.415(2)
C11 H3 0.95
C12 H2 0.95
C13 C14 1.367(2)
C13 H10 0.95
C14 C15 1.407(2)
C14 H9 0.95
C15 C16 1.375(2)
C15 H8 0.95
C16 C17 1.514(2)
C17 H5 0.98
C17 H6 0.98
C17 H7 0.98
C18 H15 0.98
C18 H14 0.98
C18 H13 0.98
C24 C25 1.405(2)
C24 C41 1.416(2)
C24 H32 0.95
C25 C27 1.414(2)
C25 C26 1.511(2)
C26 H19 0.98
C26 H18 0.98
C26 H17 0.98
C27 C28 1.406(2)
C27 H20 0.95
C28 C29 1.416(2)
C28 H31 0.95
C29 C41 1.410(2)
C29 C30 1.495(2)
C30 C35 1.382(2)
C30 C31 1.443(2)
C31 C32 1.439(2)
C31 C39 1.441(2)
C32 C36 1.420(2)
C32 C33 1.421(2)
C33 C34 1.363(2)
C33 H23 0.95
C34 C35 1.412(2)
C34 H21 0.95
C35 H22 0.95
C36 C37 1.360(3)
C36 H29 0.95
C37 C38 1.409(3)
C37 H28 0.95
C38 C39 1.375(2)
C38 H27 0.95
C39 C40 1.510(2)
C40 H26 0.98
C40 H24 0.98
C40 H25 0.98
C41 H30 0.95

loop_
_geom_torsion_atom_site_label_1
_geom_torsion_atom_site_label_2
_geom_torsion_atom_site_label_3
_geom_torsion_atom_site_label_4
_geom_torsion
C6 C1 C2 C3 -2.4(2)
Cr1 C1 C2 C3 54.79(14)
C6 C1 C2 Cr1 -57.19(14)
C1 C2 C3 C4 -0.5(2)
Cr1 C2 C3 C4 53.70(14)
C1 C2 C3 C18 179.02(16)
Cr1 C2 C3 C18 -126.75(15)
C1 C2 C3 Cr1 -54.23(14)
C2 C3 C4 C5 1.4(2)
C18 C3 C4 C5 -178.10(16)
Cr1 C3 C4 C5 55.16(14)
C2 C3 C4 Cr1 -53.71(14)
C18 C3 C4 Cr1 126.74(16)
C3 C4 C5 C6 0.5(2)
Cr1 C4 C5 C6 56.35(14)
C3 C4 C5 Cr1 -55.80(14)
C4 C5 C6 C1 -3.4(2)
Cr1 C5 C6 C1 51.84(13)
C4 C5 C6 C7 177.04(15)
Cr1 C5 C6 C7 -127.73(14)
C4 C5 C6 Cr1 -55.23(14)
C2 C1 C6 C5 4.3(2)
Cr1 C1 C6 C5 -52.05(13)
C2 C1 C6 C7 -176.12(15)
Cr1 C1 C6 C7 127.53(14)
C2 C1 C6 Cr1 56.35(14)
C5 C6 C7 C12 68.2(2)
C1 C6 C7 C12 -111.32(18)
Cr1 C6 C7 C12 -22.2(2)
C5 C6 C7 C8 -112.99(18)
C1 C6 C7 C8 67.4(2)
Cr1 C6 C7 C8 156.57(12)
C12 C7 C8 C9 7.4(2)
C6 C7 C8 C9 -171.31(14)
C12 C7 C8 C16 -170.18(15)
C6 C7 C8 C16 11.1(2)
C7 C8 C9 C13 176.14(14)
C16 C8 C9 C13 -6.1(2)
C7 C8 C9 C10 -5.8(2)
C16 C8 C9 C10 172.02(14)
C13 C9 C10 C11 177.87(16)
C8 C9 C10 C11 -0.2(2)
C9 C10 C11 C12 4.7(3)
C8 C7 C12 C11 -3.2(3)
C6 C7 C12 C11 175.57(15)
C10 C11 C12 C7 -3.0(3)
C10 C9 C13 C14 -176.09(15)
C8 C9 C13 C14 2.0(2)
C9 C13 C14 C15 2.9(3)
C13 C14 C15 C16 -3.8(3)
C14 C15 C16 C8 -0.5(3)
C14 C15 C16 C17 175.11(16)
C9 C8 C16 C15 5.3(2)
C7 C8 C16 C15 -177.15(15)
C9 C8 C16 C17 -169.98(15)
C7 C8 C16 C17 7.6(3)
C41 C24 C25 C27 -0.2(2)
Cr2 C24 C25 C27 54.24(14)
C41 C24 C25 C26 178.97(15)
Cr2 C24 C25 C26 -126.59(15)
C41 C24 C25 Cr2 -54.44(14)
C24 C25 C27 C28 -0.1(2)
C26 C25 C27 C28 -179.28(15)
Cr2 C25 C27 C28 54.08(14)
C24 C25 C27 Cr2 -54.18(14)
C26 C25 C27 Cr2 126.65(15)
C25 C27 C28 C29 2.1(2)
Cr2 C27 C28 C29 56.79(13)
C25 C27 C28 Cr2 -54.65(14)
C27 C28 C29 C41 -3.7(2)
Cr2 C28 C29 C41 52.51(13)
C27 C28 C29 C30 176.37(15)
Cr2 C28 C29 C30 -127.39(14)
C27 C28 C29 Cr2 -56.24(14)
C41 C29 C30 C35 -78.9(2)
C28 C29 C30 C35 101.02(18)
Cr2 C29 C30 C35 11.9(2)
C41 C29 C30 C31 104.35(18)
C28 C29 C30 C31 -75.8(2)
Cr2 C29 C30 C31 -164.85(11)
C35 C30 C31 C32 -5.4(2)
C29 C30 C31 C32 171.33(14)
C35 C30 C31 C39 172.82(15)
C29 C30 C31 C39 -10.5(2)
C39 C31 C32 C36 6.6(2)
C30 C31 C32 C36 -175.10(14)
C39 C31 C32 C33 -173.28(15)
C30 C31 C32 C33 5.1(2)
C36 C32 C33 C34 179.41(16)
C31 C32 C33 C34 -0.7(2)
C32 C33 C34 C35 -3.4(3)
C31 C30 C35 C34 1.5(3)
C29 C30 C35 C34 -175.35(15)
C33 C34 C35 C30 3.0(3)
C33 C32 C36 C37 177.96(16)
C31 C32 C36 C37 -1.9(2)
C32 C36 C37 C38 -3.0(3)
C36 C37 C38 C39 3.2(3)
C37 C38 C39 C31 1.7(3)
C37 C38 C39 C40 -175.45(16)
C32 C31 C39 C38 -6.4(2)
C30 C31 C39 C38 175.44(15)
C32 C31 C39 C40 170.51(15)
C30 C31 C39 C40 -7.7(3)
C28 C29 C41 C24 3.4(2)
C30 C29 C41 C24 -176.69(15)
Cr2 C29 C41 C24 55.85(13)
C28 C29 C41 Cr2 -52.44(13)
C30 C29 C41 Cr2 127.46(14)
C25 C24 C41 C29 -1.5(2)
Cr2 C24 C41 C29 -56.62(13)
C25 C24 C41 Cr2 55.10(14)
